data_4517467
loop_
_publ_author_name
'Parr, Brendan T.'
'Pastor, Richard'
'Sellers, Benjamin D.'
'Pei, Zhonghua'
'Jaipuri, Firoz A.'
'Castanedo, Georgette M.'
'Gazzard, Lewis'
'Kumar, Sanjeev'
'Li, Xiaokai'
'Liu, Wen'
'Mendonca, Rohan'
'Pavana, Roheeth K.'
'Potturi, Hima'
'Shao, Cheng'
'Velvadapu, Venkata'
'Waldo, Jesse P.'
'Wu, Guosheng'
'Yuen, Po-wai'
'Zhang, Zuhui'
'Zhang, Yamin'
'Harris, Seth F.'
'Oh, Angela J.'
'DiPasquale, Antonio'
'Dement, Kevin'
'La, Hank'
'Goon, Leanne'
'Gustafson, Amy'
'VanderPorten, Erica C.'
'Mautino, Mario R.'
'Liu, Yichin'

_publ_section_title
;
 Implementation of the CYP Index for the Design of Selective
 Tryptophan-2,3-dioxygenase Inhibitors
;
_journal_name_full 'ACS Medicinal Chemistry Letters'
_journal_paper_doi 10.1021/acsmedchemlett.0c00004
_journal_year 2020
_chemical_absolute_configuration ad
_chemical_formula_sum 'C27 H25 N3 O4'
_chemical_formula_weight 455.50
_chemical_name_common 20
_chemical_name_systematic 20
_space_group.centring_type primitive

_space_group_crystal_system monoclinic
_space_group_IT_number 4
_space_group_name_Hall 'P 2yb'
_space_group_name_H-M_alt 'P 1 21 1'
_atom_sites_solution_hydrogens geom
_atom_sites_solution_primary iterative
_atom_sites_solution_secondary difmap
_audit_creation_method SHELXL-2014/7
_cell_angle_alpha 90
_cell_angle_beta 103.272(7)
_cell_angle_gamma 90
_cell_formula_units_Z 2
_cell_length_a 13.777(6)
_cell_length_b 5.073(2)
_cell_length_c 15.860(6)
_cell_measurement_reflns_used 2861
_cell_measurement_temperature 100(2)
_cell_measurement_theta_max 50.09
_cell_measurement_theta_min 3.30
_cell_volume 1078.9(8)
_computing_cell_refinement 'Bruker SAINT'
_computing_data_collection 'Bruker APEX2'
_computing_data_reduction 'Bruker SAINT'
_computing_molecular_graphics ORTEP-32
_computing_publication_material WinGX
_computing_structure_refinement SHELXL-2014
_computing_structure_solution SHELXT-2014
_diffrn_ambient_temperature 100(2)
_diffrn_detector_area_resol_mean 8.366
_diffrn_measured_fraction_theta_full 0.981
_diffrn_measured_fraction_theta_max 0.976
_diffrn_measurement_device_type 'Bruker APEX-II CCD'
_diffrn_measurement_method '\f and \w scans'
_diffrn_radiation_type CuK\a
_diffrn_radiation_wavelength 1.54178
_diffrn_reflns_av_R_equivalents 0.0871
_diffrn_reflns_av_unetI/netI 0.0750
_diffrn_reflns_Laue_measured_fraction_full 0.981
_diffrn_reflns_Laue_measured_fraction_max 0.976
_diffrn_reflns_limit_h_max 13
_diffrn_reflns_limit_h_min -13
_diffrn_reflns_limit_k_max 4
_diffrn_reflns_limit_k_min -4
_diffrn_reflns_limit_l_max 15
_diffrn_reflns_limit_l_min -15
_diffrn_reflns_number 9062
_diffrn_reflns_point_group_measured_fraction_full 0.965
_diffrn_reflns_point_group_measured_fraction_max 0.959
_diffrn_reflns_theta_full 50.000
_diffrn_reflns_theta_max 50.420
_diffrn_reflns_theta_min 2.862
_diffrn_source 'microfocus rotating anode'
_exptl_absorpt_coefficient_mu 0.775
_exptl_absorpt_correction_T_max 0.929
_exptl_absorpt_correction_T_min 0.784
_exptl_absorpt_correction_type multi-scan
_exptl_absorpt_process_details SADABS
_exptl_crystal_colour colorless
_exptl_crystal_density_diffrn 1.402
_exptl_crystal_description needle
_exptl_crystal_F_000 480
_exptl_crystal_size_max 0.040
_exptl_crystal_size_mid 0.010
_exptl_crystal_size_min 0.010
_refine_diff_density_max 0.190
_refine_diff_density_min -0.194
_refine_diff_density_rms 0.048
_refine_ls_abs_structure_details
; 
 Flack x determined using 563 quotients [(I+)-(I-)]/[(I+)+(I-)] 
 (Parsons, Flack and Wagner, Acta Cryst. B69 (2013) 249-259). 
;
_refine_ls_abs_structure_Flack 0.3(4)
_refine_ls_extinction_method none
_refine_ls_goodness_of_fit_ref 1.024
_refine_ls_hydrogen_treatment constr
_refine_ls_matrix_type full
_refine_ls_number_parameters 309
_refine_ls_number_reflns 2151
_refine_ls_number_restraints 1
_refine_ls_restrained_S_all 1.024
_refine_ls_R_factor_all 0.0650
_refine_ls_R_factor_gt 0.0394
_refine_ls_shift/su_max 0.000
_refine_ls_shift/su_mean 0.000
_refine_ls_structure_factor_coef Fsqd
_refine_ls_weighting_details 'w=1/[\s^2^(Fo^2^)+(0.0392P)^2^] where P=(Fo^2^+2Fc^2^)/3'
_refine_ls_weighting_scheme calc
_refine_ls_wR_factor_gt 0.0774
_refine_ls_wR_factor_ref 0.0875
_reflns_Friedel_coverage 0.711
_reflns_Friedel_fraction_full 0.944
_reflns_Friedel_fraction_max 0.936
_reflns_number_gt 1709
_reflns_number_total 2151
_reflns_threshold_expression 'I > 2\s(I)'
_cod_data_source_file ml0c00004_si_005.cif
_cod_data_source_block 20
_cod_original_sg_symbol_H-M 'P 21'
_cod_database_code 4517467
_shelx_shelxl_version_number 2014/7
_shelx_space_group_comment
; 
The symmetry employed for this shelxl refinement is uniquely defined 
by the following loop, which should always be used as a source of 
symmetry information in preference to the above space-group names. 
They are only intended as comments. 
;
_shelx_estimated_absorpt_t_min 0.970
_shelx_estimated_absorpt_t_max 0.992

loop_
_space_group_symop_operation_xyz
'x, y, z'
'-x, y+1/2, -z'

loop_
_atom_site_label
_atom_site_type_symbol
_atom_site_fract_x
_atom_site_fract_y
_atom_site_fract_z
_atom_site_U_iso_or_equiv
_atom_site_adp_type
_atom_site_occupancy
_atom_site_site_symmetry_order
_atom_site_calc_flag
_atom_site_refinement_flags_posn
_atom_site_refinement_flags_adp
_atom_site_refinement_flags_occupancy
_atom_site_disorder_assembly
_atom_site_disorder_group
C1 C 0.2654(4) 0.6225(15) 0.2139(3) 0.0193(16) Uani 1 1 d . . . . .
H1 H 0.2272 0.4549 0.1986 0.023 Uiso 1 1 calc R U . . .
C2 C 0.2090(5) 0.8453(15) 0.1593(4) 0.0234(18) Uani 1 1 d . . . . .
C3 C 0.1124(4) 0.9357(15) 0.1561(4) 0.0257(18) Uani 1 1 d . . . . .
H3 H 0.0733 0.8603 0.1920 0.031 Uiso 1 1 calc R U . . .
C4 C 0.0745(4) 1.1403(16) 0.0985(4) 0.0277(18) Uani 1 1 d . . . . .
H4 H 0.0094 1.2062 0.0961 0.033 Uiso 1 1 calc R U . . .
C5 C 0.1309(5) 1.2477(14) 0.0451(4) 0.0271(19) Uani 1 1 d . . . . .
H5 H 0.1042 1.3870 0.0067 0.033 Uiso 1 1 calc R U . . .
C6 C 0.2262(4) 1.1530(15) 0.0473(4) 0.0241(17) Uani 1 1 d . . . . .
H6 H 0.2646 1.2252 0.0103 0.029 Uiso 1 1 calc R U . . .
C7 C 0.2637(4) 0.9533(15) 0.1040(4) 0.0216(17) Uani 1 1 d . . . . .
C8 C 0.3571(5) 0.8079(15) 0.1164(4) 0.0251(18) Uani 1 1 d . . . . .
C9 C 0.4436(5) 0.7757(16) 0.0906(4) 0.028(2) Uani 1 1 d . . . . .
H9 H 0.4665 0.8787 0.0490 0.033 Uiso 1 1 calc R U . . .
C10 C 0.4380(5) 0.4698(15) 0.1889(4) 0.0237(18) Uani 1 1 d . . . . .
H10 H 0.4552 0.3251 0.2275 0.028 Uiso 1 1 calc R U . . .
C11 C 0.2895(4) 0.6567(14) 0.3133(3) 0.0210(17) Uani 1 1 d . . . . .
H11 H 0.3393 0.5187 0.3390 0.025 Uiso 1 1 calc R U . . .
C12 C 0.3333(4) 0.9244(15) 0.3459(4) 0.0239(18) Uani 1 1 d . . . . .
H12 H 0.2823 1.0596 0.3200 0.029 Uiso 1 1 calc R U . . .
C13 C 0.3474(4) 0.9450(14) 0.4443(4) 0.0199(17) Uani 1 1 d . . . . .
C14 C 0.4154(4) 1.1261(15) 0.4907(4) 0.0233(17) Uani 1 1 d . . . . .
H14 H 0.4525 1.2303 0.4595 0.028 Uiso 1 1 calc R U . . .
C15 C 0.3792(5) 1.0135(15) 0.6192(4) 0.026(2) Uani 1 1 d . . . . .
H15 H 0.3882 1.0399 0.6799 0.031 Uiso 1 1 calc R U . . .
C16 C 0.3124(4) 0.8233(15) 0.5804(4) 0.0258(18) Uani 1 1 d . . . . .
H16 H 0.2790 0.7170 0.6141 0.031 Uiso 1 1 calc R U . . .
C17 C 0.2942(4) 0.7880(14) 0.4903(4) 0.0207(17) Uani 1 1 d . . . . .
C18 C 0.2192(4) 0.5826(14) 0.4460(3) 0.0216(18) Uani 1 1 d . . . . .
H18A H 0.1569 0.6019 0.4666 0.026 Uiso 1 1 calc R U . . .
H18B H 0.2463 0.4045 0.4625 0.026 Uiso 1 1 calc R U . . .
C19 C 0.1950(4) 0.6083(16) 0.3472(3) 0.0246(17) Uani 1 1 d . . . . .
H19A H 0.1479 0.7563 0.3294 0.029 Uiso 1 1 calc R U . . .
H19B H 0.1620 0.4449 0.3209 0.029 Uiso 1 1 calc R U . . .
C20 C 0.8454(4) -0.0129(15) 0.2478(4) 0.0234(18) Uani 1 1 d . . . . .
C21 C 0.9264(4) 0.1504(15) 0.2781(4) 0.0270(18) Uani 1 1 d . . . . .
H21 H 0.9412 0.2889 0.2427 0.032 Uiso 1 1 calc R U . . .
C22 C 0.9867(4) 0.1103(16) 0.3616(4) 0.0293(18) Uani 1 1 d . . . . .
H22 H 1.0425 0.2218 0.3823 0.035 Uiso 1 1 calc R U . . .
C23 C 0.9661(5) -0.0858(14) 0.4130(4) 0.0271(19) Uani 1 1 d . . . . .
H23 H 1.0069 -0.1097 0.4695 0.033 Uiso 1 1 calc R U . . .
C24 C 0.8853(5) -0.2516(14) 0.3829(4) 0.031(2) Uani 1 1 d . . . . .
H24 H 0.8710 -0.3895 0.4187 0.038 Uiso 1 1 calc R U . . .
C25 C 0.8258(5) -0.2156(14) 0.3007(4) 0.0260(18) Uani 1 1 d . . . . .
H25 H 0.7710 -0.3304 0.2802 0.031 Uiso 1 1 calc R U . . .
C26 C 0.7762(4) 0.0280(14) 0.1602(4) 0.0262(19) Uani 1 1 d . . . . .
H26 H 0.7546 -0.1492 0.1352 0.031 Uiso 1 1 calc R U . . .
C27 C 0.6821(4) 0.1830(16) 0.1674(4) 0.026(2) Uani 1 1 d . . . . .
N1 N 0.4920(4) 0.5649(11) 0.1365(3) 0.0244(16) Uani 1 1 d . . . . .
H1A H 0.5501 0.5024 0.1317 0.029 Uiso 1 1 calc R U . . .
N2 N 0.3554(4) 0.6141(12) 0.1776(3) 0.0214(14) Uani 1 1 d . . . . .
N3 N 0.4318(3) 1.1627(12) 0.5768(3) 0.0248(15) Uani 1 1 d . . . . .
O1 O 0.4218(3) 0.9906(10) 0.3193(2) 0.0255(12) Uani 1 1 d . . . . .
H1A H 0.4700 0.9057 0.3491 0.038 Uiso 1 1 calc R U . . .
O2 O 0.8254(3) 0.1604(11) 0.1024(2) 0.0350(13) Uani 1 1 d . . . . .
H2 H 0.7897 0.2857 0.0783 0.053 Uiso 1 1 calc R U . . .
O3 O 0.6635(3) 0.3913(10) 0.1200(3) 0.0316(13) Uani 1 1 d . . . . .
O4 O 0.6311(3) 0.1015(11) 0.2168(3) 0.0348(13) Uani 1 1 d . . . . .

loop_
_atom_site_aniso_label
_atom_site_aniso_U_11
_atom_site_aniso_U_22
_atom_site_aniso_U_33
_atom_site_aniso_U_23
_atom_site_aniso_U_13
_atom_site_aniso_U_12
C1 0.016(3) 0.019(5) 0.021(3) 0.000(3) 0.001(3) 0.002(4)
C2 0.021(4) 0.029(5) 0.017(4) -0.005(3) -0.003(3) -0.002(4)
C3 0.022(4) 0.034(6) 0.020(4) -0.004(4) 0.000(3) -0.005(4)
C4 0.014(3) 0.041(6) 0.023(4) -0.005(4) -0.007(3) 0.005(4)
C5 0.029(4) 0.029(6) 0.020(4) -0.008(3) -0.002(3) 0.004(4)
C6 0.021(4) 0.033(5) 0.017(4) -0.009(4) 0.002(3) 0.002(4)
C7 0.019(4) 0.027(5) 0.016(4) -0.002(4) -0.001(3) 0.005(4)
C8 0.030(5) 0.032(5) 0.009(4) -0.001(4) -0.004(3) 0.002(4)
C9 0.019(4) 0.045(6) 0.018(4) -0.001(4) 0.004(3) 0.003(4)
C10 0.024(4) 0.028(5) 0.016(4) -0.004(4) -0.001(3) -0.005(4)
C11 0.017(3) 0.025(5) 0.020(4) 0.003(4) 0.003(3) -0.001(4)
C12 0.018(4) 0.031(6) 0.022(4) -0.003(4) 0.002(3) -0.010(4)
C13 0.016(4) 0.020(5) 0.021(4) -0.001(4) 0.001(3) 0.004(4)
C14 0.019(4) 0.023(5) 0.025(4) 0.002(4) 0.000(3) 0.000(4)
C15 0.020(4) 0.038(6) 0.018(4) -0.002(4) 0.001(3) 0.007(4)
C16 0.021(4) 0.033(5) 0.022(4) 0.006(4) 0.002(3) 0.004(4)
C17 0.012(3) 0.026(5) 0.022(4) -0.001(4) 0.000(3) 0.007(4)
C18 0.019(4) 0.020(5) 0.027(4) 0.002(3) 0.007(3) -0.001(3)
C19 0.026(4) 0.025(5) 0.022(4) -0.008(4) 0.003(3) -0.001(4)
C20 0.018(4) 0.029(5) 0.021(4) -0.004(4) 0.001(3) 0.003(4)
C21 0.028(4) 0.030(5) 0.026(4) 0.002(4) 0.011(3) 0.006(4)
C22 0.022(4) 0.039(6) 0.028(4) -0.001(4) 0.007(3) -0.006(4)
C23 0.021(4) 0.035(6) 0.023(4) -0.003(4) 0.001(3) -0.002(4)
C24 0.036(4) 0.034(6) 0.023(4) 0.003(4) 0.004(3) -0.001(4)
C25 0.026(4) 0.024(5) 0.025(4) -0.004(4) -0.001(3) -0.002(4)
C26 0.025(4) 0.032(6) 0.023(4) 0.001(3) 0.009(3) 0.001(4)
C27 0.017(4) 0.037(6) 0.023(4) -0.015(4) 0.000(3) -0.008(4)
N1 0.016(3) 0.033(5) 0.023(3) 0.000(3) 0.001(3) 0.006(3)
N2 0.015(3) 0.030(4) 0.017(3) -0.005(3) 0.001(2) 0.004(3)
N3 0.019(3) 0.035(4) 0.018(3) 0.000(3) -0.002(2) 0.002(3)
O1 0.020(2) 0.034(4) 0.021(2) 0.006(2) 0.0003(19) -0.006(2)
O2 0.032(3) 0.046(4) 0.027(3) 0.009(3) 0.006(2) 0.012(3)
O3 0.028(3) 0.035(4) 0.030(3) 0.008(3) 0.003(2) 0.006(3)
O4 0.024(3) 0.050(4) 0.031(3) 0.004(3) 0.008(2) 0.005(3)

loop_
_atom_type_symbol
_atom_type_description
_atom_type_scat_dispersion_real
_atom_type_scat_dispersion_imag
_atom_type_scat_source
C C 0.0181 0.0091 'International Tables Vol C Tables 4.2.6.8 and 6.1.1.4'
H H 0.0000 0.0000 'International Tables Vol C Tables 4.2.6.8 and 6.1.1.4'
N N 0.0311 0.0180 'International Tables Vol C Tables 4.2.6.8 and 6.1.1.4'
O O 0.0492 0.0322 'International Tables Vol C Tables 4.2.6.8 and 6.1.1.4'

loop_
_geom_angle_atom_site_label_1
_geom_angle_atom_site_label_2
_geom_angle_atom_site_label_3
_geom_angle
_geom_angle_site_symmetry_1
_geom_angle_site_symmetry_3
_geom_angle_publ_flag
N2 C1 C2 99.4(5) . . ?
N2 C1 C11 113.4(4) . . ?
C2 C1 C11 117.3(6) . . ?
N2 C1 H1 108.7 . . ?
C2 C1 H1 108.7 . . ?
C11 C1 H1 108.7 . . ?
C7 C2 C3 119.7(6) . . ?
C7 C2 C1 111.7(6) . . ?
C3 C2 C1 128.4(6) . . ?
C2 C3 C4 118.4(6) . . ?
C2 C3 H3 120.8 . . ?
C4 C3 H3 120.8 . . ?
C5 C4 C3 120.8(6) . . ?
C5 C4 H4 119.6 . . ?
C3 C4 H4 119.6 . . ?
C4 C5 C6 120.4(7) . . ?
C4 C5 H5 119.8 . . ?
C6 C5 H5 119.8 . . ?
C7 C6 C5 118.8(6) . . ?
C7 C6 H6 120.6 . . ?
C5 C6 H6 120.6 . . ?
C6 C7 C2 121.7(6) . . ?
C6 C7 C8 130.5(6) . . ?
C2 C7 C8 107.7(6) . . ?
C9 C8 N2 106.5(6) . . ?
C9 C8 C7 146.2(7) . . ?
N2 C8 C7 107.3(6) . . ?
C8 C9 N1 106.7(6) . . ?
C8 C9 H9 126.7 . . ?
N1 C9 H9 126.7 . . ?
N1 C10 N2 107.5(6) . . ?
N1 C10 H10 126.3 . . ?
N2 C10 H10 126.3 . . ?
C12 C11 C19 108.9(5) . . ?
C12 C11 C1 114.9(5) . . ?
C19 C11 C1 109.7(4) . . ?
C12 C11 H11 107.7 . . ?
C19 C11 H11 107.7 . . ?
C1 C11 H11 107.7 . . ?
O1 C12 C11 114.2(5) . . ?
O1 C12 C13 111.8(5) . . ?
C11 C12 C13 110.7(5) . . ?
O1 C12 H12 106.6 . . ?
C11 C12 H12 106.6 . . ?
C13 C12 H12 106.6 . . ?
C14 C13 C17 118.0(5) . . ?
C14 C13 C12 119.7(6) . . ?
C17 C13 C12 122.3(6) . . ?
N3 C14 C13 124.2(6) . . ?
N3 C14 H14 117.9 . . ?
C13 C14 H14 117.9 . . ?
N3 C15 C16 123.8(6) . . ?
N3 C15 H15 118.1 . . ?
C16 C15 H15 118.1 . . ?
C15 C16 C17 119.3(6) . . ?
C15 C16 H16 120.3 . . ?
C17 C16 H16 120.3 . . ?
C13 C17 C16 117.8(6) . . ?
C13 C17 C18 122.2(5) . . ?
C16 C17 C18 120.0(6) . . ?
C17 C18 C19 112.3(5) . . ?
C17 C18 H18A 109.1 . . ?
C19 C18 H18A 109.1 . . ?
C17 C18 H18B 109.1 . . ?
C19 C18 H18B 109.1 . . ?
H18A C18 H18B 107.9 . . ?
C18 C19 C11 111.6(5) . . ?
C18 C19 H19A 109.3 . . ?
C11 C19 H19A 109.3 . . ?
C18 C19 H19B 109.3 . . ?
C11 C19 H19B 109.3 . . ?
H19A C19 H19B 108.0 . . ?
C21 C20 C25 119.0(5) . . ?
C21 C20 C26 121.8(6) . . ?
C25 C20 C26 119.2(6) . . ?
C20 C21 C22 119.6(6) . . ?
C20 C21 H21 120.2 . . ?
C22 C21 H21 120.2 . . ?
C23 C22 C21 120.8(7) . . ?
C23 C22 H22 119.6 . . ?
C21 C22 H22 119.6 . . ?
C22 C23 C24 119.9(6) . . ?
C22 C23 H23 120.1 . . ?
C24 C23 H23 120.1 . . ?
C25 C24 C23 119.9(6) . . ?
C25 C24 H24 120.0 . . ?
C23 C24 H24 120.0 . . ?
C24 C25 C20 120.7(6) . . ?
C24 C25 H25 119.7 . . ?
C20 C25 H25 119.7 . . ?
O2 C26 C20 111.3(5) . . ?
O2 C26 C27 109.8(6) . . ?
C20 C26 C27 111.5(5) . . ?
O2 C26 H26 108.0 . . ?
C20 C26 H26 108.0 . . ?
C27 C26 H26 108.0 . . ?
O4 C27 O3 125.3(6) . . ?
O4 C27 C26 119.0(7) . . ?
O3 C27 C26 115.6(6) . . ?
C10 N1 C9 109.9(5) . . ?
C10 N1 H1A 125.1 . . ?
C9 N1 H1A 125.1 . . ?
C10 N2 C8 109.5(5) . . ?
C10 N2 C1 136.8(6) . . ?
C8 N2 C1 113.7(5) . . ?
C15 N3 C14 116.8(6) . . ?
C12 O1 H1A 109.5 . . ?
C26 O2 H2 109.5 . . ?

loop_
_geom_bond_atom_site_label_1
_geom_bond_atom_site_label_2
_geom_bond_distance
_geom_bond_site_symmetry_2
_geom_bond_publ_flag
C1 N2 1.483(7) . ?
C1 C2 1.524(9) . ?
C1 C11 1.545(8) . ?
C1 H1 1.0000 . ?
C2 C7 1.393(9) . ?
C2 C3 1.397(8) . ?
C3 C4 1.401(9) . ?
C3 H3 0.9500 . ?
C4 C5 1.386(9) . ?
C4 H4 0.9500 . ?
C5 C6 1.391(8) . ?
C5 H5 0.9500 . ?
C6 C7 1.374(9) . ?
C6 H6 0.9500 . ?
C7 C8 1.457(9) . ?
C8 C9 1.356(8) . ?
C8 N2 1.386(8) . ?
C9 N1 1.376(8) . ?
C9 H9 0.9500 . ?
C10 N1 1.328(7) . ?
C10 N2 1.330(8) . ?
C10 H10 0.9500 . ?
C11 C12 1.527(9) . ?
C11 C19 1.537(8) . ?
C11 H11 1.0000 . ?
C12 O1 1.420(7) . ?
C12 C13 1.531(8) . ?
C12 H12 1.0000 . ?
C13 C14 1.396(8) . ?
C13 C17 1.396(9) . ?
C14 N3 1.344(7) . ?
C14 H14 0.9500 . ?
C15 N3 1.333(8) . ?
C15 C16 1.378(9) . ?
C15 H15 0.9500 . ?
C16 C17 1.404(8) . ?
C16 H16 0.9500 . ?
C17 C18 1.521(9) . ?
C18 C19 1.532(8) . ?
C18 H18A 0.9900 . ?
C18 H18B 0.9900 . ?
C19 H19A 0.9900 . ?
C19 H19B 0.9900 . ?
C20 C21 1.385(8) . ?
C20 C25 1.393(9) . ?
C20 C26 1.508(8) . ?
C21 C22 1.408(8) . ?
C21 H21 0.9500 . ?
C22 C23 1.357(9) . ?
C22 H22 0.9500 . ?
C23 C24 1.389(9) . ?
C23 H23 0.9500 . ?
C24 C25 1.384(8) . ?
C24 H24 0.9500 . ?
C25 H25 0.9500 . ?
C26 O2 1.428(7) . ?
C26 C27 1.542(9) . ?
C26 H26 1.0000 . ?
C27 O4 1.237(8) . ?
C27 O3 1.288(8) . ?
N1 H1A 0.8800 . ?
O1 H1A 0.8400 . ?
O2 H2 0.8400 . ?
